data_8000204
loop_
_publ_author_name
'Harada, Yuka'
'Hatano, Sayaka'
'Kimoto, Atsushi'
'Abe, Jiro'

_publ_section_title
;
 Remarkable Acceleration for Back-Reaction of a Fast Photochromic Molecule
;
_journal_issue 7
_journal_name_full 'The Journal of Physical Chemistry Letters'
_journal_page_first 1112
_journal_paper_doi 10.1021/jz100228w
_journal_volume 1
_journal_year 2010
_chemical_formula_sum 'C47 H33 Cl3 N4'
_chemical_formula_weight 760.12
_space_group_IT_number 2
_symmetry_cell_setting triclinic
_symmetry_space_group_name_Hall '-P 1'
_symmetry_space_group_name_H-M 'P -1'
_atom_sites_solution_hydrogens geom
_atom_sites_solution_primary direct
_atom_sites_solution_secondary difmap
_audit_creation_method SHELXL-97
_cell_angle_alpha 107.495(3)
_cell_angle_beta 115.250(2)
_cell_angle_gamma 93.094(3)
_cell_formula_units_Z 2
_cell_length_a 12.347(2)
_cell_length_b 13.031(4)
_cell_length_c 13.621(2)
_cell_measurement_reflns_used 4029
_cell_measurement_temperature 90
_cell_measurement_theta_max 27.21
_cell_measurement_theta_min 2.84
_cell_volume 1847.8(7)
_computing_cell_refinement 'Bruker SAINT'
_computing_data_collection 'Bruker APEX2'
_computing_data_reduction 'Bruker SAINT'
_computing_molecular_graphics 'Bruker SHELXTL'
_computing_publication_material 'Bruker SHELXTL'
_computing_structure_refinement 'SHELXL-97 (Sheldrick, 1997)'
_computing_structure_solution 'SHELXS-97 (Sheldrick, 1990)'
_diffrn_ambient_temperature 90
_diffrn_detector_area_resol_mean 8.333
_diffrn_measured_fraction_theta_full 0.944
_diffrn_measured_fraction_theta_max 0.944
_diffrn_measurement_device_type 'Bruker APEX-II CCD'
_diffrn_measurement_method '\f and \w scans'
_diffrn_radiation_monochromator graphite
_diffrn_radiation_source 'fine-focus sealed tube'
_diffrn_radiation_type MoK\a
_diffrn_radiation_wavelength 0.71073
_diffrn_reflns_av_R_equivalents 0.0141
_diffrn_reflns_av_sigmaI/netI 0.0338
_diffrn_reflns_limit_h_max 14
_diffrn_reflns_limit_h_min -15
_diffrn_reflns_limit_k_max 16
_diffrn_reflns_limit_k_min -13
_diffrn_reflns_limit_l_max 14
_diffrn_reflns_limit_l_min -17
_diffrn_reflns_number 10303
_diffrn_reflns_theta_full 27.26
_diffrn_reflns_theta_max 27.26
_diffrn_reflns_theta_min 1.68
_diffrn_standards_number 0
_exptl_absorpt_coefficient_mu 0.289
_exptl_absorpt_correction_T_max 0.9716
_exptl_absorpt_correction_T_min 0.9182
_exptl_absorpt_correction_type empirical
_exptl_absorpt_process_details 'SADABS Sheldrick 1996'
_exptl_crystal_colour yellow
_exptl_crystal_density_diffrn 1.366
_exptl_crystal_density_method 'not measured'
_exptl_crystal_description plate
_exptl_crystal_F_000 788
_exptl_crystal_size_max 0.30
_exptl_crystal_size_mid 0.15
_exptl_crystal_size_min 0.10
_refine_diff_density_max 0.461
_refine_diff_density_min -0.514
_refine_diff_density_rms 0.064
_refine_ls_extinction_method none
_refine_ls_goodness_of_fit_ref 1.025
_refine_ls_hydrogen_treatment 'no refined H'
_refine_ls_matrix_type full
_refine_ls_number_parameters 487
_refine_ls_number_reflns 7806
_refine_ls_number_restraints 0
_refine_ls_restrained_S_all 1.025
_refine_ls_R_factor_all 0.0672
_refine_ls_R_factor_gt 0.0510
_refine_ls_shift/su_max 0.000
_refine_ls_shift/su_mean 0.000
_refine_ls_structure_factor_coef Fsqd
_refine_ls_weighting_details 'calc w=1/[\s^2^(Fo^2^)+(0.0692P)^2^+1.7740P] where P=(Fo^2^+2Fc^2^)/3'
_refine_ls_weighting_scheme calc
_refine_ls_wR_factor_gt 0.1330
_refine_ls_wR_factor_ref 0.1442
_reflns_number_gt 6142
_reflns_number_total 7806
_reflns_threshold_expression >2sigma(I)
_cod_data_source_file jz100228w_si_002.cif
_cod_data_source_block p-1
_cod_depositor_comments
;
The following automatic conversions were performed:

'_symmetry_cell_setting' value 'Triclinic' changed to 'triclinic'
according to
/usr/data/users/saulius/automatic-downloads/retrospective/ACS/lib/dictionaries/cif_core.dic
dictionary named 'cif_core.dic' version 2.4.2 from 2011-04-26.

Automatic conversion script
Id: cif_fix_values 2281 2013-09-26 08:29:07Z andrius 
;
_cod_original_sg_symbol_H-M P-1
_cod_database_code 8000204

loop_
_symmetry_equiv_pos_as_xyz
'x, y, z'
'-x, -y, -z'

loop_
_atom_site_label
_atom_site_type_symbol
_atom_site_fract_x
_atom_site_fract_y
_atom_site_fract_z
_atom_site_U_iso_or_equiv
_atom_site_adp_type
_atom_site_occupancy
_atom_site_symmetry_multiplicity
_atom_site_calc_flag
_atom_site_refinement_flags
Cl1 Cl 0.20069(6) 0.75197(6) 0.19312(6) 0.03781(17) Uani 1 1 d .
Cl2 Cl 0.07972(7) 0.66400(6) 0.30006(7) 0.04537(19) Uani 1 1 d .
Cl3 Cl -0.06324(6) 0.71328(6) 0.09341(7) 0.0509(2) Uani 1 1 d .
N2 N 0.15742(15) 0.01473(14) 0.37903(15) 0.0179(4) Uani 1 1 d .
N4 N 0.32264(16) 0.27929(14) 0.74541(15) 0.0190(4) Uani 1 1 d .
N3 N 0.46610(15) 0.26398(14) 0.66801(14) 0.0172(3) Uani 1 1 d .
N1 N 0.26730(15) 0.14219(14) 0.55589(14) 0.0162(3) Uani 1 1 d .
C1 C 0.52504(18) 0.08717(16) 0.73540(16) 0.0161(4) Uani 1 1 d .
H1 H 0.5631 0.1172 0.6996 0.019 Uiso 1 1 calc R
C2 C 0.48016(19) 0.36393(17) 0.73256(17) 0.0186(4) Uani 1 1 d .
C3 C 0.57372(18) 0.00897(17) 0.78226(18) 0.0195(4) Uani 1 1 d .
C4 C 0.37314(19) -0.10017(17) 0.52279(17) 0.0187(4) Uani 1 1 d .
H4 H 0.4045 -0.0820 0.4761 0.022 Uiso 1 1 calc R
C5 C 0.23629(17) 0.03229(16) 0.48753(17) 0.0164(4) Uani 1 1 d .
C6 C 0.27477(18) -0.05833(16) 0.53044(17) 0.0178(4) Uani 1 1 d .
C7 C 0.42201(18) 0.12270(16) 0.73944(16) 0.0155(4) Uani 1 1 d .
C8 C 0.5655(2) 0.46193(18) 0.75790(18) 0.0224(5) Uani 1 1 d .
C9 C 0.20109(19) 0.31521(17) 0.52175(18) 0.0213(4) Uani 1 1 d .
C10 C 0.13610(18) 0.11699(17) 0.37383(18) 0.0183(4) Uani 1 1 d .
C11 C 0.4310(2) 0.02031(18) 0.86032(18) 0.0238(5) Uani 1 1 d .
H11 H 0.4046 0.0031 0.9107 0.029 Uiso 1 1 calc R
C12 C 0.36768(18) 0.20048(16) 0.67562(17) 0.0165(4) Uani 1 1 d .
C13 C 0.39317(19) 0.37279(17) 0.78115(17) 0.0191(4) Uani 1 1 d .
C14 C 0.3894(2) 0.47886(18) 0.85396(18) 0.0235(5) Uani 1 1 d .
C15 C 0.3610(2) -0.21277(18) 0.62850(19) 0.0266(5) Uani 1 1 d .
H15 H 0.3872 -0.2691 0.6583 0.032 Uiso 1 1 calc R
C16 C 0.20224(18) 0.19688(17) 0.48192(18) 0.0185(4) Uani 1 1 d .
C17 C 0.04743(18) 0.12522(19) 0.26326(19) 0.0219(4) Uani 1 1 d .
C18 C 0.3061(2) 0.4863(2) 0.89832(19) 0.0285(5) Uani 1 1 d .
H18 H 0.2536 0.4216 0.8839 0.034 Uiso 1 1 calc R
C19 C 0.2590(2) -0.17594(18) 0.6307(2) 0.0270(5) Uani 1 1 d .
H19 H 0.2143 -0.2093 0.6592 0.032 Uiso 1 1 calc R
C20 C 0.5594(2) 0.56428(18) 0.82813(19) 0.0251(5) Uani 1 1 d .
C21 C 0.22067(19) -0.09020(18) 0.59170(19) 0.0226(4) Uani 1 1 d .
C22 C 0.36540(19) 0.07976(17) 0.79348(18) 0.0188(4) Uani 1 1 d .
C23 C 0.6491(2) 0.45469(19) 0.7139(2) 0.0255(5) Uani 1 1 d .
H23 H 0.6507 0.3852 0.6662 0.031 Uiso 1 1 calc R
C24 C 0.1472(2) -0.0195(2) 0.6369(2) 0.0286(5) Uani 1 1 d .
H24A H 0.0853 -0.0669 0.6414 0.034 Uiso 1 1 calc R
H24B H 0.1032 0.0170 0.5819 0.034 Uiso 1 1 calc R
C25 C 0.6458(2) -0.06276(19) 0.7353(2) 0.0253(5) Uani 1 1 d .
H25A H 0.7034 -0.0866 0.7971 0.030 Uiso 1 1 calc R
H25B H 0.6949 -0.0187 0.7147 0.030 Uiso 1 1 calc R
C26 C 0.6432(2) 0.65766(19) 0.8518(2) 0.0340(6) Uani 1 1 d .
H26 H 0.6425 0.7279 0.8988 0.041 Uiso 1 1 calc R
C27 C 0.4263(2) -0.16865(17) 0.58314(18) 0.0220(4) Uani 1 1 d .
C28 C 0.4700(2) 0.57323(18) 0.87461(19) 0.0262(5) Uani 1 1 d .
C29 C 0.2718(2) 0.39104(18) 0.50771(19) 0.0254(5) Uani 1 1 d .
H29 H 0.3252 0.3675 0.4759 0.030 Uiso 1 1 calc R
C30 C -0.0047(2) 0.0320(2) 0.1635(2) 0.0313(5) Uani 1 1 d .
H30 H 0.0202 -0.0352 0.1667 0.038 Uiso 1 1 calc R
C31 C 0.4599(2) 0.6749(2) 0.9404(2) 0.0356(6) Uani 1 1 d .
H31 H 0.5116 0.7404 0.9555 0.043 Uiso 1 1 calc R
C32 C 0.1230(2) 0.35047(19) 0.5684(2) 0.0264(5) Uani 1 1 d .
H32 H 0.0741 0.2989 0.5775 0.032 Uiso 1 1 calc R
C33 C 0.7301(2) 0.5483(2) 0.7393(2) 0.0331(6) Uani 1 1 d .
H33 H 0.7877 0.5433 0.7099 0.040 Uiso 1 1 calc R
C34 C 0.5333(2) -0.01443(18) 0.85577(18) 0.0231(5) Uani 1 1 d .
H34 H 0.5760 -0.0543 0.9029 0.028 Uiso 1 1 calc R
C35 C 0.5612(2) -0.16850(19) 0.62424(19) 0.0266(5) Uani 1 1 d .
H35A H 0.5811 -0.1711 0.5606 0.032 Uiso 1 1 calc R
H35B H 0.5786 -0.2354 0.6432 0.032 Uiso 1 1 calc R
C36 C 0.2311(2) 0.07101(19) 0.7612(2) 0.0276(5) Uani 1 1 d .
H36A H 0.2095 0.1432 0.7617 0.033 Uiso 1 1 calc R
H36B H 0.2156 0.0521 0.8199 0.033 Uiso 1 1 calc R
C37 C 0.1870(2) 0.5356(2) 0.5869(2) 0.0360(6) Uani 1 1 d .
H37 H 0.1820 0.6110 0.6091 0.043 Uiso 1 1 calc R
C38 C 0.3769(3) 0.6820(2) 0.9835(2) 0.0386(6) Uani 1 1 d .
H38 H 0.3724 0.7521 1.0274 0.046 Uiso 1 1 calc R
C39 C 0.0754(2) 0.7520(2) 0.2235(2) 0.0320(5) Uani 1 1 d .
H39 H 0.0817 0.8284 0.2734 0.038 Uiso 1 1 calc R
C40 C 0.7257(2) 0.6493(2) 0.8085(2) 0.0375(6) Uani 1 1 d .
H40 H 0.7807 0.7137 0.8261 0.045 Uiso 1 1 calc R
C41 C 0.3000(2) 0.5886(2) 0.9638(2) 0.0359(6) Uani 1 1 d .
H41 H 0.2437 0.5944 0.9947 0.043 Uiso 1 1 calc R
C42 C 0.2643(2) 0.5012(2) 0.5402(2) 0.0328(6) Uani 1 1 d .
H42 H 0.3124 0.5529 0.5303 0.039 Uiso 1 1 calc R
C43 C -0.0928(2) 0.0346(2) 0.0585(2) 0.0383(6) Uani 1 1 d .
H43 H -0.1283 -0.0308 -0.0086 0.046 Uiso 1 1 calc R
C44 C 0.1165(2) 0.4604(2) 0.6015(2) 0.0338(6) Uani 1 1 d .
H44 H 0.0638 0.4844 0.6341 0.041 Uiso 1 1 calc R
C45 C -0.1288(2) 0.1312(3) 0.0510(2) 0.0406(7) Uani 1 1 d .
H45 H -0.1881 0.1333 -0.0209 0.049 Uiso 1 1 calc R
C46 C 0.0089(3) 0.2225(2) 0.2556(3) 0.0481(8) Uani 1 1 d .
H46 H 0.0418 0.2876 0.3229 0.058 Uiso 1 1 calc R
C47 C -0.0778(3) 0.2245(3) 0.1492(3) 0.0594(10) Uani 1 1 d .
H47 H -0.1019 0.2916 0.1447 0.071 Uiso 1 1 calc R

loop_
_atom_site_aniso_label
_atom_site_aniso_U_11
_atom_site_aniso_U_22
_atom_site_aniso_U_33
_atom_site_aniso_U_23
_atom_site_aniso_U_13
_atom_site_aniso_U_12
Cl1 0.0326(3) 0.0454(4) 0.0423(4) 0.0198(3) 0.0209(3) 0.0065(3)
Cl2 0.0552(4) 0.0416(4) 0.0516(4) 0.0180(3) 0.0353(4) 0.0051(3)
Cl3 0.0300(3) 0.0497(4) 0.0483(4) 0.0074(3) 0.0046(3) -0.0008(3)
N2 0.0138(8) 0.0206(9) 0.0182(8) 0.0077(7) 0.0062(7) 0.0025(7)
N4 0.0200(8) 0.0195(9) 0.0174(8) 0.0069(7) 0.0080(7) 0.0086(7)
N3 0.0172(8) 0.0171(8) 0.0159(8) 0.0077(7) 0.0057(7) 0.0022(7)
N1 0.0143(8) 0.0154(8) 0.0169(8) 0.0063(7) 0.0053(7) 0.0020(6)
C1 0.0151(9) 0.0152(9) 0.0140(9) 0.0030(7) 0.0052(8) 0.0003(7)
C2 0.0192(10) 0.0184(10) 0.0147(9) 0.0085(8) 0.0030(8) 0.0045(8)
C3 0.0169(10) 0.0166(10) 0.0168(10) 0.0027(8) 0.0031(8) 0.0021(8)
C4 0.0216(10) 0.0163(10) 0.0138(9) 0.0027(8) 0.0062(8) 0.0029(8)
C5 0.0131(9) 0.0166(10) 0.0188(10) 0.0063(8) 0.0070(8) 0.0021(7)
C6 0.0165(9) 0.0142(9) 0.0144(9) 0.0034(7) 0.0016(8) -0.0006(7)
C7 0.0160(9) 0.0138(9) 0.0122(9) 0.0028(7) 0.0041(7) 0.0013(7)
C8 0.0223(11) 0.0191(10) 0.0187(10) 0.0099(8) 0.0014(8) 0.0013(8)
C9 0.0186(10) 0.0188(10) 0.0205(10) 0.0090(8) 0.0025(8) 0.0041(8)
C10 0.0151(9) 0.0208(10) 0.0208(10) 0.0101(8) 0.0079(8) 0.0039(8)
C11 0.0367(13) 0.0209(11) 0.0185(10) 0.0079(8) 0.0162(9) 0.0069(9)
C12 0.0162(9) 0.0163(10) 0.0156(9) 0.0047(8) 0.0069(8) 0.0032(8)
C13 0.0204(10) 0.0196(10) 0.0149(9) 0.0076(8) 0.0049(8) 0.0075(8)
C14 0.0268(11) 0.0207(11) 0.0159(10) 0.0056(8) 0.0038(8) 0.0097(9)
C15 0.0340(12) 0.0138(10) 0.0239(11) 0.0082(8) 0.0057(9) 0.0028(9)
C16 0.0154(9) 0.0198(10) 0.0221(10) 0.0118(8) 0.0074(8) 0.0041(8)
C17 0.0137(9) 0.0297(12) 0.0221(11) 0.0138(9) 0.0056(8) 0.0014(8)
C18 0.0332(12) 0.0288(12) 0.0200(11) 0.0071(9) 0.0094(9) 0.0149(10)
C19 0.0277(12) 0.0204(11) 0.0300(12) 0.0110(9) 0.0105(10) -0.0036(9)
C20 0.0236(11) 0.0191(11) 0.0200(10) 0.0083(8) -0.0016(9) 0.0027(8)
C21 0.0161(10) 0.0218(11) 0.0251(11) 0.0092(9) 0.0056(8) -0.0016(8)
C22 0.0228(10) 0.0176(10) 0.0186(10) 0.0047(8) 0.0132(8) 0.0044(8)
C23 0.0255(11) 0.0226(11) 0.0245(11) 0.0126(9) 0.0060(9) 0.0013(9)
C24 0.0199(11) 0.0363(13) 0.0388(13) 0.0211(11) 0.0166(10) 0.0060(9)
C25 0.0207(11) 0.0244(11) 0.0312(12) 0.0100(9) 0.0118(9) 0.0084(9)
C26 0.0343(13) 0.0163(11) 0.0326(13) 0.0076(10) 0.0004(11) 0.0009(9)
C27 0.0265(11) 0.0149(10) 0.0161(10) 0.0011(8) 0.0052(8) 0.0063(8)
C28 0.0268(11) 0.0200(11) 0.0172(10) 0.0047(8) -0.0015(9) 0.0081(9)
C29 0.0263(11) 0.0235(11) 0.0232(11) 0.0108(9) 0.0073(9) 0.0033(9)
C30 0.0328(13) 0.0372(14) 0.0209(11) 0.0121(10) 0.0082(10) 0.0106(11)
C31 0.0370(14) 0.0206(12) 0.0263(12) 0.0009(10) -0.0004(10) 0.0079(10)
C32 0.0226(11) 0.0237(11) 0.0330(12) 0.0146(10) 0.0096(9) 0.0086(9)
C33 0.0291(12) 0.0314(13) 0.0372(14) 0.0208(11) 0.0091(11) -0.0002(10)
C34 0.0305(12) 0.0190(10) 0.0156(10) 0.0073(8) 0.0060(9) 0.0074(9)
C35 0.0306(12) 0.0279(12) 0.0207(11) 0.0085(9) 0.0102(9) 0.0164(10)
C36 0.0292(12) 0.0260(12) 0.0410(14) 0.0152(10) 0.0256(11) 0.0088(9)
C37 0.0406(14) 0.0186(12) 0.0414(15) 0.0111(10) 0.0123(12) 0.0081(10)
C38 0.0431(15) 0.0280(13) 0.0239(12) -0.0028(10) 0.0045(11) 0.0176(11)
C39 0.0267(12) 0.0307(13) 0.0310(13) 0.0048(10) 0.0116(10) -0.0002(10)
C40 0.0310(13) 0.0264(13) 0.0431(15) 0.0186(11) 0.0040(11) -0.0051(10)
C41 0.0396(14) 0.0408(15) 0.0212(12) 0.0071(10) 0.0098(10) 0.0229(12)
C42 0.0377(14) 0.0221(12) 0.0339(13) 0.0125(10) 0.0115(11) 0.0012(10)
C43 0.0349(14) 0.0489(16) 0.0200(12) 0.0112(11) 0.0039(10) 0.0071(12)
C44 0.0313(13) 0.0294(13) 0.0398(14) 0.0114(11) 0.0155(11) 0.0151(10)
C45 0.0256(12) 0.0574(18) 0.0315(14) 0.0277(13) -0.0003(10) 0.0032(12)
C46 0.0441(16) 0.0325(15) 0.0359(15) 0.0137(12) -0.0095(12) 0.0027(12)
C47 0.0525(19) 0.0412(17) 0.0497(18) 0.0267(15) -0.0133(15) 0.0067(14)

loop_
_atom_type_symbol
_atom_type_description
_atom_type_scat_dispersion_real
_atom_type_scat_dispersion_imag
_atom_type_scat_source
C C 0.0033 0.0016 'International Tables Vol C Tables 4.2.6.8 and 6.1.1.4'
H H 0.0000 0.0000 'International Tables Vol C Tables 4.2.6.8 and 6.1.1.4'
N N 0.0061 0.0033 'International Tables Vol C Tables 4.2.6.8 and 6.1.1.4'
Cl Cl 0.1484 0.1585 'International Tables Vol C Tables 4.2.6.8 and 6.1.1.4'

loop_
_geom_angle_atom_site_label_1
_geom_angle_atom_site_label_2
_geom_angle_atom_site_label_3
_geom_angle
C5 N2 C10 106.37(17)
C13 N4 C12 104.69(17)
C2 N3 C12 104.43(17)
C5 N1 C16 106.21(16)
C5 N1 C12 129.32(17)
C16 N1 C12 123.18(16)
C3 C1 C7 121.92(19)
C3 C1 H1 119.0
C7 C1 H1 119.0
N3 C2 C8 128.4(2)
N3 C2 C13 111.12(18)
C8 C2 C13 120.42(19)
C34 C3 C1 116.90(19)
C34 C3 C25 121.58(19)
C1 C3 C25 120.34(19)
C6 C4 C27 120.6(2)
C6 C4 H4 119.7
C27 C4 H4 119.7
N2 C5 N1 111.63(17)
N2 C5 C6 122.72(18)
N1 C5 C6 125.34(17)
C4 C6 C21 120.96(19)
C4 C6 C5 119.95(19)
C21 C6 C5 118.57(19)
C1 C7 C22 119.64(18)
C1 C7 C12 118.26(17)
C22 C7 C12 121.90(18)
C23 C8 C20 121.3(2)
C23 C8 C2 121.1(2)
C20 C8 C2 117.6(2)
C32 C9 C29 119.6(2)
C32 C9 C16 119.28(19)
C29 C9 C16 121.1(2)
C16 C10 N2 109.85(18)
C16 C10 C17 130.2(2)
N2 C10 C17 119.87(19)
C34 C11 C22 122.2(2)
C34 C11 H11 118.9
C22 C11 H11 118.9
N4 C12 N1 110.20(16)
N4 C12 N3 108.18(16)
N1 C12 N3 108.11(15)
N4 C12 C7 108.00(16)
N1 C12 C7 113.14(16)
N3 C12 C7 109.10(16)
N4 C13 C14 127.6(2)
N4 C13 C2 111.34(18)
C14 C13 C2 120.95(19)
C18 C14 C28 121.7(2)
C18 C14 C13 120.4(2)
C28 C14 C13 117.8(2)
C19 C15 C27 121.2(2)
C19 C15 H15 119.4
C27 C15 H15 119.4
C10 C16 N1 105.94(18)
C10 C16 C9 129.72(19)
N1 C16 C9 124.10(18)
C30 C17 C46 117.9(2)
C30 C17 C10 119.3(2)
C46 C17 C10 122.7(2)
C14 C18 C41 119.9(2)
C14 C18 H18 120.1
C41 C18 H18 120.1
C15 C19 C21 120.9(2)
C15 C19 H19 119.6
C21 C19 H19 119.6
C26 C20 C8 116.5(2)
C26 C20 C28 121.7(2)
C8 C20 C28 121.8(2)
C19 C21 C6 117.0(2)
C19 C21 C24 120.4(2)
C6 C21 C24 121.1(2)
C11 C22 C7 116.38(19)
C11 C22 C36 118.16(19)
C7 C22 C36 123.81(19)
C33 C23 C8 120.5(2)
C33 C23 H23 119.7
C8 C23 H23 119.7
C21 C24 C36 111.93(18)
C21 C24 H24A 109.2
C36 C24 H24A 109.2
C21 C24 H24B 109.2
C36 C24 H24B 109.2
H24A C24 H24B 107.9
C3 C25 C35 112.95(18)
C3 C25 H25A 109.0
C35 C25 H25A 109.0
C3 C25 H25B 109.0
C35 C25 H25B 109.0
H25A C25 H25B 107.8
C40 C26 C20 121.6(2)
C40 C26 H26 119.2
C20 C26 H26 119.2
C15 C27 C4 117.2(2)
C15 C27 C35 121.2(2)
C4 C27 C35 119.5(2)
C31 C28 C14 116.4(2)
C31 C28 C20 122.3(2)
C14 C28 C20 121.3(2)
C42 C29 C9 120.1(2)
C42 C29 H29 120.0
C9 C29 H29 120.0
C17 C30 C43 121.3(2)
C17 C30 H30 119.3
C43 C30 H30 119.3
C38 C31 C28 121.6(3)
C38 C31 H31 119.2
C28 C31 H31 119.2
C44 C32 C9 120.2(2)
C44 C32 H32 119.9
C9 C32 H32 119.9
C40 C33 C23 118.9(3)
C40 C33 H33 120.5
C23 C33 H33 120.5
C11 C34 C3 120.2(2)
C11 C34 H34 119.9
C3 C34 H34 119.9
C27 C35 C25 112.22(18)
C27 C35 H35A 109.2
C25 C35 H35A 109.2
C27 C35 H35B 109.2
C25 C35 H35B 109.2
H35A C35 H35B 107.9
C22 C36 C24 111.58(18)
C22 C36 H36A 109.3
C24 C36 H36A 109.3
C22 C36 H36B 109.3
C24 C36 H36B 109.3
H36A C36 H36B 108.0
C42 C37 C44 120.2(2)
C42 C37 H37 119.9
C44 C37 H37 119.9
C31 C38 C41 121.1(2)
C31 C38 H38 119.4
C41 C38 H38 119.4
Cl2 C39 Cl3 111.13(13)
Cl2 C39 Cl1 110.33(14)
Cl3 C39 Cl1 110.14(14)
Cl2 C39 H39 108.4
Cl3 C39 H39 108.4
Cl1 C39 H39 108.4
C26 C40 C33 121.2(2)
C26 C40 H40 119.4
C33 C40 H40 119.4
C38 C41 C18 119.2(3)
C38 C41 H41 120.4
C18 C41 H41 120.4
C37 C42 C29 120.0(2)
C37 C42 H42 120.0
C29 C42 H42 120.0
C45 C43 C30 120.5(3)
C45 C43 H43 119.8
C30 C43 H43 119.8
C32 C44 C37 119.9(2)
C32 C44 H44 120.0
C37 C44 H44 120.0
C43 C45 C47 118.9(2)
C43 C45 H45 120.6
C47 C45 H45 120.6
C47 C46 C17 120.1(3)
C47 C46 H46 119.9
C17 C46 H46 119.9
C45 C47 C46 121.2(3)
C45 C47 H47 119.4
C46 C47 H47 119.4

loop_
_geom_bond_atom_site_label_1
_geom_bond_atom_site_label_2
_geom_bond_distance
Cl1 C39 1.763(3)
Cl2 C39 1.756(3)
Cl3 C39 1.762(3)
N2 C5 1.315(3)
N2 C10 1.389(3)
N4 C13 1.283(3)
N4 C12 1.481(3)
N3 C2 1.287(3)
N3 C12 1.491(3)
N1 C5 1.378(3)
N1 C16 1.404(3)
N1 C12 1.484(2)
C1 C3 1.392(3)
C1 C7 1.394(3)
C1 H1 0.9500
C2 C8 1.463(3)
C2 C13 1.476(3)
C3 C34 1.392(3)
C3 C25 1.514(3)
C4 C6 1.389(3)
C4 C27 1.395(3)
C4 H4 0.9500
C5 C6 1.483(3)
C6 C21 1.403(3)
C7 C22 1.410(3)
C7 C12 1.529(3)
C8 C23 1.392(3)
C8 C20 1.416(3)
C9 C32 1.392(3)
C9 C29 1.392(3)
C9 C16 1.476(3)
C10 C16 1.371(3)
C10 C17 1.477(3)
C11 C34 1.384(3)
C11 C22 1.396(3)
C11 H11 0.9500
C13 C14 1.456(3)
C14 C18 1.391(3)
C14 C28 1.416(3)
C15 C19 1.381(3)
C15 C27 1.396(3)
C15 H15 0.9500
C17 C30 1.384(3)
C17 C46 1.395(4)
C18 C41 1.390(3)
C18 H18 0.9500
C19 C21 1.398(3)
C19 H19 0.9500
C20 C26 1.414(3)
C20 C28 1.482(4)
C21 C24 1.509(3)
C22 C36 1.511(3)
C23 C33 1.389(3)
C23 H23 0.9500
C24 C36 1.581(4)
C24 H24A 0.9900
C24 H24B 0.9900
C25 C35 1.588(3)
C25 H25A 0.9900
C25 H25B 0.9900
C26 C40 1.372(4)
C26 H26 0.9500
C27 C35 1.514(3)
C28 C31 1.405(3)
C29 C42 1.390(3)
C29 H29 0.9500
C30 C43 1.391(3)
C30 H30 0.9500
C31 C38 1.375(4)
C31 H31 0.9500
C32 C44 1.385(3)
C32 H32 0.9500
C33 C40 1.389(4)
C33 H33 0.9500
C34 H34 0.9500
C35 H35A 0.9900
C35 H35B 0.9900
C36 H36A 0.9900
C36 H36B 0.9900
C37 C42 1.383(4)
C37 C44 1.389(4)
C37 H37 0.9500
C38 C41 1.385(4)
C38 H38 0.9500
C39 H39 1.0000
C40 H40 0.9500
C41 H41 0.9500
C42 H42 0.9500
C43 C45 1.375(4)
C43 H43 0.9500
C44 H44 0.9500
C45 C47 1.373(4)
C45 H45 0.9500
C46 C47 1.396(4)
C46 H46 0.9500
C47 H47 0.9500
